data_7018575
loop_
_publ_author_name
'Queen, Wendy L.'
'Bloch, Eric D.'
'Brown, Craig M.'
'Hudson, Matthew R.'
'Mason, Jarad A.'
'Murray, Leslie J.'
'Ramirez-Cuesta, Anibal Javier'
'Peterson, Vanessa K.'
'Long, Jeffrey R.'

_publ_section_title
;
 Hydrogen adsorption in the metal-organic frameworks Fe(2)(dobdc) and
 Fe(2)(O(2))(dobdc).
;
_journal_issue 14
_journal_name_full 'Dalton transactions (Cambridge, England : 2003)'
_journal_page_first 4180
_journal_page_last 4187
_journal_paper_doi 10.1039/c2dt12138g
_journal_volume 41
_journal_year 2012
_chemical_formula_sum 'C4 H D4.12 Fe O3.88'
_chemical_formula_weight 175.34
_chemical_name_systematic ' ?'
_space_group_IT_number 148
_symmetry_cell_setting trigonal
_symmetry_space_group_name_Hall '-R 3'
_symmetry_space_group_name_H-M 'R -3 :H'
_cell_angle_alpha 90.0
_cell_angle_beta 90.0
_cell_angle_gamma 120.0
_cell_formula_units_Z 18
_cell_length_a 25.9538(15)
_cell_length_b 25.9538
_cell_length_c 6.8539(9)
_cell_volume 3998.3(6)
_pd_block_id 2011-04-21T16:30|OXIDIZEDA_2P0_D2_phase1|||
_pd_phase_name 'from /data/people/craigy/MgMOF/BT1/1108/MOF74.xtl'
_cod_data_source_file c2dt12138g.txt
_cod_data_source_block OXIDIZEDA_2P0_D2_phase_1
_cod_depositor_comments
;
The following automatic conversions were performed:

'_geom_bond_publ_flag' value 'N' changed to 'n' according to
/home/saulius/struct/CIF-dictionaries/cif_core.dic dictionary named
'cif_core.dic' version 2.4.1 from 2010-06-29 (40
times).

'_geom_angle_publ_flag' value 'N' changed to 'n' according
to /home/saulius/struct/CIF-dictionaries/cif_core.dic dictionary
named 'cif_core.dic' version 2.4.1 from 2010-06-29 (32 times).

Automatic conversion script
Id: cif_fix_values 1715 2011-07-08 13:25:40Z adriana 
;
_cod_original_sg_symbol_H-M 'R -3'
_cod_database_code 7018575

loop_
_symmetry_equiv_pos_site_id
_symmetry_equiv_pos_as_xyz
1 +x,+y,+z
2 -y,x-y,+z
3 y-x,-x,+z
-1 -x,-y,-z
-2 +y,y-x,-z
-3 x-y,+x,-z
101 +x+1/3,+y+2/3,+z+2/3
102 -y+1/3,x-y+2/3,+z+2/3
103 y-x+1/3,-x+2/3,+z+2/3
-101 -x+2/3,-y+1/3,-z+1/3
-102 +y+2/3,y-x+1/3,-z+1/3
-103 x-y+2/3,+x+1/3,-z+1/3
201 +x+2/3,+y+1/3,+z+1/3
202 -y+2/3,x-y+1/3,+z+1/3
203 y-x+2/3,-x+1/3,+z+1/3
-201 -x+1/3,-y+2/3,-z+2/3
-202 +y+1/3,y-x+2/3,-z+2/3
-203 x-y+1/3,+x+2/3,-z+2/3

loop_
_atom_site_aniso_label
_atom_site_aniso_U_11
_atom_site_aniso_U_12
_atom_site_aniso_U_13
_atom_site_aniso_U_22
_atom_site_aniso_U_23
_atom_site_aniso_U_33
O1b 0.8(4) 0.4(4) 0.2(3) 0.8(3) 0.0(3) 0.4(4)
D1 0.21(4) 0.061(31) 0.011(28) 0.19(4) -0.003(26) 0.23(5)
D2 0.215(34) 0.152(29) -0.017(34) 0.26(4) 0.037(31) 0.28(4)
D3 0.01(8) 0.02(10) -0.09(6) 0.23(16) -0.06(9) 0.06(10)

loop_
_atom_site_type_symbol
_atom_site_label
_atom_site_fract_x
_atom_site_fract_y
_atom_site_fract_z
_atom_site_occupancy
_atom_site_thermal_displace_type
_atom_site_U_iso_or_equiv
_atom_site_symmetry_multiplicity
Fe Fe 0.3800(4) 0.3480(6) 0.1439(23) 1.0 Uiso 0.041(4) 18
O O1 0.3250(9) 0.2957(7) 0.3485(32) 1.0 Uiso 0.024(9) 18
O O2 0.3031(9) 0.2258(11) 0.6020(22) 1.0 Uiso 0.008(7) 18
O O3 0.3512(7) 0.2720(4) 0.0102(28) 1.0 Uiso 0.003(6) 18
C C1 0.3161(13) 0.2441(9) 0.4001(25) 1.0 Uiso 0.045(9) 18
C C2 0.3297(15) 0.2046(10) 0.2879(31) 1.0 Uiso 0.072(11) 18
C C3 0.3457(10) 0.2258(8) 0.0918(30) 1.0 Uiso 0.008(5) 18
C C4 0.3528(10) 0.1835(9) -0.0280(27) 1.0 Uiso 0.017(7) 18
H H 0.3679(17) 0.1938(16) -0.1851(33) 1.0 Uiso 0.001(9) 18
O O1a 0.532(1) 0.609(2) 0.716(4) 0.44(3) Uiso 0.00098 18
O O1b 0.515(5) 0.632(5) 0.902(9) 0.44(3) Uani 0.6528 18
D D1 0.5358(15) 0.6554(15) 0.734(4) 1.78(8) Uani 0.22591 18
D D2 0.5419(9) 0.6967(10) 0.315(5) 2.02(9) Uani 0.23665 18
D D3 0.232(4) 0.492(5) 0.848(21) 0.31(5) Uani 0.11626 18

loop_
_atom_type_symbol
_atom_type_number_in_cell
Fe 18.0
O 69.918
C 72.0
H 18.0
D 74.13

loop_
_geom_angle_atom_site_label_1
_geom_angle_atom_site_label_2
_geom_angle_atom_site_label_3
_geom_angle
_geom_angle_site_symmetry_1
_geom_angle_site_symmetry_3
_geom_angle_publ_flag
O1 Fe O1 85.2(4) 1_555 103_554 n
O1 Fe O2 175.5(11) 1_555 202_554 n
O1 Fe O3 81.9(11) 1_555 1_555 n
O1 Fe O3 82.1(7) 1_555 202_555 n
O1 Fe O2 94.9(13) 103_554 202_554 n
O1 Fe O3 81.5(8) 103_554 1_555 n
O1 Fe O3 97.3(9) 103_554 202_555 n
O2 Fe O3 102.6(4) 202_554 1_555 n
O2 Fe O3 93.4(11) 202_554 202_555 n
O3 Fe O3 164.0(11) 1_555 202_555 n
Fe O1 Fe 92.7(5) 1_555 202_555 n
Fe O1 C1 126.9(19) 1_555 1_555 n
Fe O1 C1 137.0(15) 202_555 1_555 n
Fe O2 C1 118.9(17) 103_555 1_555 n
Fe O3 Fe 94.8(9) 1_555 103_554 n
Fe O3 C3 123.7(17) 1_555 1_555 n
Fe O3 C3 133.6(14) 103_554 1_555 n
O1 C1 O2 119.6(19) 1_555 1_555 n
O1 C1 C2 127.2(19) 1_555 1_555 n
O2 C1 C2 111.9(16) 1_555 1_555 n
C1 C2 C3 110.5(18) 1_555 1_555 n
C1 C2 C4 119.0(19) 1_555 -201_555 n
C3 C2 C4 128.7(16) 1_555 -201_555 n
O3 C3 C2 130.7(23) 1_555 1_555 n
O3 C3 C4 117.9(20) 1_555 1_555 n
C2 C3 C4 111.2(14) 1_555 1_555 n
C2 C4 C3 119.5(15) -201_555 1_555 n
C2 C4 H 119.0(23) -201_555 1_555 n
C3 C4 H 121.3(25) 1_555 1_555 n
O1b O1a D1 54.3(13) 1_555 1_555 n
O1a O1b D1 47.0(16) 1_555 1_555 n
O1a D1 O1b 78.7(17) 1_555 1_555 n

loop_
_geom_bond_atom_site_label_1
_geom_bond_atom_site_label_2
_geom_bond_distance
_geom_bond_site_symmetry_2
_geom_bond_publ_flag
Fe O1 1.977(9) 1_555 n
Fe O1 2.091(25) 103_554 n
Fe O2 2.147(27) 202_554 n
Fe O3 1.953(9) 1_555 n
Fe O3 2.047(22) 202_555 n
Fe O1a 2.205(12) -1_666 n
Fe O1b 2.530(10) -1_666 n
Fe D1 2.382(33) -1_666 n
O1 Fe 1.977(9) 1_555 n
O1 Fe 2.091(25) 202_555 n
O1 C1 1.289(9) 1_555 n
O2 Fe 2.147(27) 103_555 n
O2 C1 1.447(9) 1_555 n
O3 Fe 1.953(9) 1_555 n
O3 Fe 2.047(22) 103_554 n
O3 C3 1.264(9) 1_555 n
C1 O1 1.289(9) 1_555 n
C1 O2 1.447(9) 1_555 n
C1 C2 1.458(9) 1_555 n
C2 C1 1.458(9) 1_555 n
C2 C3 1.433(9) 1_555 n
C2 C4 1.365(9) -201_444 n
C3 O3 1.264(9) 1_555 n
C3 C2 1.433(9) 1_555 n
C3 C4 1.454(9) 1_555 n
C4 C2 1.365(9) -201_444 n
C4 C3 1.454(9) 1_555 n
C4 H 1.131(9) 1_555 n
H C4 1.131(9) 1_555 n
O1a Fe 2.205(12) -1_666 n
O1a O1b 1.55(4) 1_555 n
O1a D1 1.158(35) 1_555 n
O1b Fe 2.530(10) -1_666 n
O1b O1a 1.55(4) 1_555 n
O1b D1 1.286(26) 1_555 n
D1 Fe 2.382(33) -1_666 n
D1 O1a 1.158(35) 1_555 n
D1 O1b 1.286(26) 1_555 n
D1 D3 2.75(10) 2_665 n
D3 D1 2.75(10) 3_565 n
